data_7211089
loop_
_publ_author_name
'Gao, Yanfei'
'Cao, Jianwei'
'Song, Ye'
'Zhang, Guonan'
'Wang, Yanqin'
'Liu, Zhiliang'

_publ_section_title
;
 Structure control and crystal-to-crystal transformation for two series of
 lanthanide--organic coordination polymers
;
_journal_issue 42
_journal_name_full CrystEngComm
_journal_page_first 8522
_journal_paper_doi 10.1039/c3ce41207e
_journal_volume 15
_journal_year 2013
_chemical_formula_sum 'C56 H42 Er2 O24'
_chemical_formula_weight 1433.42
_chemical_name_systematic
; 
 ? 
;
_space_group_IT_number 2
_symmetry_cell_setting triclinic
_symmetry_space_group_name_Hall '-P 1'
_symmetry_space_group_name_H-M 'P -1'
_atom_sites_solution_hydrogens geom
_atom_sites_solution_primary direct
_atom_sites_solution_secondary difmap
_audit_creation_method SHELXL-97
_cell_angle_alpha 74.575(6)
_cell_angle_beta 72.548(8)
_cell_angle_gamma 71.682(7)
_cell_formula_units_Z 1
_cell_length_a 9.8061(9)
_cell_length_b 11.5898(8)
_cell_length_c 12.6074(10)
_cell_measurement_temperature 293(2)
_cell_measurement_theta_max 28.4184
_cell_measurement_theta_min 2.4868
_cell_volume 1274.08(19)
_computing_structure_refinement 'SHELXL-97 (Sheldrick, 1997)'
_computing_structure_solution 'SHELXS-97 (Sheldrick, 1990)'
_diffrn_ambient_temperature 293(2)
_diffrn_measured_fraction_theta_full 0.998
_diffrn_measured_fraction_theta_max 0.998
_diffrn_radiation_monochromator graphite
_diffrn_radiation_source 'fine-focus sealed tube'
_diffrn_radiation_type MoK\a
_diffrn_radiation_wavelength 0.71073
_diffrn_reflns_av_R_equivalents 0.0619
_diffrn_reflns_av_sigmaI/netI 0.1115
_diffrn_reflns_limit_h_max 11
_diffrn_reflns_limit_h_min -11
_diffrn_reflns_limit_k_max 13
_diffrn_reflns_limit_k_min -13
_diffrn_reflns_limit_l_max 13
_diffrn_reflns_limit_l_min -14
_diffrn_reflns_number 7648
_diffrn_reflns_theta_full 25.02
_diffrn_reflns_theta_max 25.02
_diffrn_reflns_theta_min 2.49
_exptl_absorpt_coefficient_mu 3.363
_exptl_absorpt_correction_T_max 1.00000
_exptl_absorpt_correction_T_min 0.96774
_exptl_absorpt_correction_type multi-scan
_exptl_absorpt_process_details multi-scan
_exptl_crystal_density_diffrn 1.868
_exptl_crystal_density_method 'not measured'
_exptl_crystal_F_000 706
_exptl_crystal_size_max 0.04
_exptl_crystal_size_mid 0.02
_exptl_crystal_size_min 0.02
_refine_diff_density_max 1.250
_refine_diff_density_min -0.902
_refine_diff_density_rms 0.187
_refine_ls_extinction_method none
_refine_ls_goodness_of_fit_ref 1.048
_refine_ls_hydrogen_treatment constr
_refine_ls_matrix_type full
_refine_ls_number_parameters 373
_refine_ls_number_reflns 4489
_refine_ls_number_restraints 0
_refine_ls_restrained_S_all 1.048
_refine_ls_R_factor_all 0.0770
_refine_ls_R_factor_gt 0.0547
_refine_ls_shift/su_max 0.003
_refine_ls_shift/su_mean 0.001
_refine_ls_structure_factor_coef Fsqd
_refine_ls_weighting_details 'calc w=1/[\s^2^(Fo^2^)+(0.0167P)^2^+0.0000P] where P=(Fo^2^+2Fc^2^)/3'
_refine_ls_weighting_scheme calc
_refine_ls_wR_factor_gt 0.0878
_refine_ls_wR_factor_ref 0.1000
_reflns_number_gt 3564
_reflns_number_total 4489
_reflns_threshold_expression >2sigma(I)
_cod_data_source_file c3ce41207e.txt
_cod_data_source_block exp_1343
_cod_original_cell_volume 1274.08(18)
_cod_original_sg_symbol_H-M P-1
_cod_database_code 7211089

loop_
_symmetry_equiv_pos_as_xyz
'x, y, z'
'-x, -y, -z'

loop_
_atom_site_label
_atom_site_type_symbol
_atom_site_fract_x
_atom_site_fract_y
_atom_site_fract_z
_atom_site_U_iso_or_equiv
_atom_site_adp_type
_atom_site_occupancy
_atom_site_symmetry_multiplicity
_atom_site_calc_flag
_atom_site_refinement_flags
C1 C 1.4120(9) 0.7126(7) 0.0216(7) 0.027(2) Uani 1 1 d .
C2 C 1.2960(8) 0.8277(6) 0.0451(7) 0.0196(18) Uani 1 1 d .
C3 C 1.1544(9) 0.8246(7) 0.1047(7) 0.030(2) Uani 1 1 d .
H21 H 1.1273 0.7503 0.1243 0.036 Uiso 1 1 calc R
C4 C 1.0506(9) 0.9308(7) 0.1365(8) 0.033(2) Uani 1 1 d .
H20 H 0.9550 0.9281 0.1771 0.040 Uiso 1 1 calc R
C5 C 1.0935(9) 1.0403(7) 0.1062(7) 0.029(2) Uani 1 1 d .
C6 C 1.2320(9) 1.0457(7) 0.0410(8) 0.031(2) Uani 1 1 d .
H18 H 1.2575 1.1208 0.0187 0.038 Uiso 1 1 calc R
C7 C 1.3339(9) 0.9408(7) 0.0083(7) 0.028(2) Uani 1 1 d .
H17 H 1.4267 0.9453 -0.0378 0.034 Uiso 1 1 calc R
C8 C 0.9053(9) 1.1617(7) 0.2371(8) 0.028(2) Uani 1 1 d .
C9 C 0.9233(10) 1.0745(7) 0.3351(8) 0.036(2) Uani 1 1 d .
H23 H 1.0012 1.0036 0.3322 0.043 Uiso 1 1 calc R
C10 C 0.8258(10) 1.0940(8) 0.4352(8) 0.040(2) Uani 1 1 d .
H24 H 0.8375 1.0345 0.5001 0.048 Uiso 1 1 calc R
C11 C 0.7100(10) 1.1988(8) 0.4441(8) 0.043(3) Uani 1 1 d .
H25 H 0.6441 1.2103 0.5133 0.052 Uiso 1 1 calc R
C12 C 0.6957(9) 1.2855(8) 0.3470(8) 0.036(2) Uani 1 1 d .
H26 H 0.6186 1.3569 0.3518 0.044 Uiso 1 1 calc R
C13 C 0.7910(8) 1.2715(6) 0.2424(7) 0.0183(18) Uani 1 1 d .
C14 C 0.7721(9) 1.3733(6) 0.1429(7) 0.029(2) Uani 1 1 d .
C15 C 1.0550(9) 0.4338(7) 0.2485(7) 0.027(2) Uani 1 1 d .
C16 C 0.9516(9) 0.4296(7) 0.3614(7) 0.026(2) Uani 1 1 d .
C17 C 0.9930(10) 0.3384(7) 0.4516(8) 0.036(2) Uani 1 1 d .
H3 H 1.0812 0.2777 0.4381 0.043 Uiso 1 1 calc R
C18 C 0.9070(12) 0.3361(9) 0.5596(9) 0.056(3) Uani 1 1 d .
H4 H 0.9367 0.2737 0.6181 0.067 Uiso 1 1 calc R
C19 C 0.7766(11) 0.4257(9) 0.5823(9) 0.052(3) Uani 1 1 d .
H5A H 0.7206 0.4261 0.6562 0.062 Uiso 1 1 calc R
C20 C 0.7295(11) 0.5156(8) 0.4935(8) 0.046(3) Uani 1 1 d .
H6 H 0.6393 0.5742 0.5073 0.055 Uiso 1 1 calc R
C21 C 0.8170(10) 0.5172(7) 0.3857(8) 0.033(2) Uani 1 1 d .
C22 C 0.6741(11) 0.7146(8) 0.3037(8) 0.039(2) Uani 1 1 d .
C23 C 0.5556(10) 0.7496(8) 0.2569(8) 0.036(2) Uani 1 1 d .
H13 H 0.5376 0.6939 0.2247 0.043 Uiso 1 1 calc R
C24 C 0.4606(10) 0.8681(8) 0.2565(8) 0.039(2) Uani 1 1 d .
H12 H 0.3790 0.8918 0.2252 0.046 Uiso 1 1 calc R
C25 C 0.4911(10) 0.9502(7) 0.3043(7) 0.032(2) Uani 1 1 d .
C26 C 0.6121(11) 0.9133(8) 0.3494(9) 0.050(3) Uani 1 1 d .
H10 H 0.6325 0.9691 0.3799 0.060 Uiso 1 1 calc R
C27 C 0.7055(11) 0.7944(9) 0.3508(10) 0.056(3) Uani 1 1 d .
H9 H 0.7867 0.7698 0.3826 0.067 Uiso 1 1 calc R
C28 C 0.3961(11) 1.0786(8) 0.3017(8) 0.037(2) Uani 1 1 d .
O1 O 1.3847(6) 0.4053(5) 0.2124(5) 0.0318(15) Uani 1 1 d .
H11A H 1.4034 0.3273 0.2356 0.048 Uiso 1 1 d R
H11B H 1.4645 0.4283 0.1927 0.048 Uiso 1 1 d R
O2 O 1.1598(6) 0.3630(5) -0.0259(5) 0.0320(15) Uani 1 1 d .
H12A H 1.0640 0.3972 -0.0137 0.048 Uiso 1 1 d R
H12B H 1.1955 0.3716 -0.0996 0.048 Uiso 1 1 d R
O3 O 1.3794(7) 0.6114(5) 0.0463(5) 0.0407(17) Uani 1 1 d .
O4 O 1.5428(6) 0.7200(5) -0.0187(5) 0.0370(17) Uani 1 1 d .
O5 O 1.1410(6) 0.3337(4) 0.2167(5) 0.0295(15) Uani 1 1 d .
O6 O 1.0616(6) 0.5356(5) 0.1814(5) 0.0389(17) Uani 1 1 d .
O7 O 0.2716(7) 1.0963(5) 0.2713(6) 0.0481(19) Uani 1 1 d .
H5 H 0.2292 1.1702 0.2629 0.072 Uiso 1 1 calc R
O8 O 0.4273(8) 1.1593(6) 0.3281(7) 0.064(2) Uani 1 1 d .
O9 O 0.6508(6) 1.4605(4) 0.1489(5) 0.0286(14) Uani 1 1 d .
O10 O 0.8667(6) 1.3740(4) 0.0509(5) 0.0308(15) Uani 1 1 d .
O11 O 0.7702(7) 0.5985(5) 0.2922(5) 0.0485(19) Uani 1 1 d .
O12 O 0.9996(7) 1.1525(4) 0.1314(5) 0.0415(18) Uani 1 1 d .
Er1 Er 1.27907(4) 0.45756(3) 0.05343(4) 0.02378(13) Uani 1 1 d .

loop_
_atom_site_aniso_label
_atom_site_aniso_U_11
_atom_site_aniso_U_22
_atom_site_aniso_U_33
_atom_site_aniso_U_23
_atom_site_aniso_U_13
_atom_site_aniso_U_12
C1 0.025(5) 0.026(5) 0.034(6) -0.010(4) -0.014(4) 0.000(4)
C2 0.019(4) 0.021(4) 0.019(5) -0.012(4) -0.004(4) 0.000(3)
C3 0.029(5) 0.020(4) 0.035(6) -0.007(4) -0.005(4) 0.000(4)
C4 0.023(5) 0.032(5) 0.034(6) -0.008(4) 0.001(4) 0.001(4)
C5 0.026(5) 0.017(4) 0.032(6) -0.004(4) -0.003(4) 0.006(4)
C6 0.039(6) 0.018(4) 0.037(6) -0.004(4) -0.011(4) -0.006(4)
C7 0.028(5) 0.024(5) 0.030(5) -0.005(4) -0.008(4) -0.003(4)
C8 0.020(5) 0.024(4) 0.034(6) -0.009(4) 0.005(4) -0.007(4)
C9 0.043(6) 0.025(5) 0.030(6) 0.007(4) -0.014(5) 0.000(4)
C10 0.046(6) 0.039(5) 0.031(6) 0.003(4) -0.015(5) -0.008(5)
C11 0.041(6) 0.045(6) 0.028(6) -0.003(5) 0.010(5) -0.011(5)
C12 0.022(5) 0.036(5) 0.044(7) -0.014(5) 0.003(5) -0.002(4)
C13 0.016(4) 0.013(4) 0.021(5) -0.001(3) -0.004(4) -0.001(3)
C14 0.038(5) 0.008(4) 0.030(6) -0.005(4) 0.010(4) -0.007(4)
C15 0.023(5) 0.033(5) 0.025(5) -0.006(4) -0.010(4) 0.000(4)
C16 0.026(5) 0.024(4) 0.026(5) -0.007(4) -0.001(4) -0.005(4)
C17 0.037(6) 0.030(5) 0.039(6) -0.008(4) -0.009(5) -0.005(4)
C18 0.073(8) 0.058(7) 0.029(6) -0.005(5) -0.006(6) -0.015(6)
C19 0.055(7) 0.056(7) 0.035(7) -0.021(5) 0.008(6) -0.008(6)
C20 0.043(6) 0.047(6) 0.037(6) -0.020(5) 0.005(5) 0.001(5)
C21 0.037(6) 0.032(5) 0.026(6) -0.010(4) -0.007(4) 0.002(4)
C22 0.040(6) 0.040(6) 0.029(6) -0.008(5) -0.004(5) -0.001(5)
C23 0.048(6) 0.033(5) 0.028(6) -0.012(4) -0.010(5) -0.007(4)
C24 0.046(6) 0.043(6) 0.030(6) -0.005(4) -0.017(5) -0.008(5)
C25 0.031(5) 0.029(5) 0.025(5) 0.004(4) -0.006(4) 0.000(4)
C26 0.050(7) 0.038(6) 0.068(8) -0.005(5) -0.023(6) -0.014(5)
C27 0.040(7) 0.056(7) 0.072(9) -0.015(6) -0.025(6) -0.001(5)
C28 0.050(7) 0.024(5) 0.033(6) 0.004(4) -0.011(5) -0.009(4)
O1 0.023(3) 0.034(3) 0.039(4) -0.003(3) -0.006(3) -0.014(3)
O2 0.016(3) 0.042(3) 0.035(4) -0.012(3) -0.001(3) -0.005(3)
O3 0.062(5) 0.018(3) 0.050(5) -0.009(3) -0.028(3) -0.004(3)
O4 0.015(3) 0.029(3) 0.059(5) -0.009(3) -0.006(3) 0.003(2)
O5 0.026(3) 0.024(3) 0.033(4) -0.004(3) -0.004(3) -0.003(3)
O6 0.044(4) 0.020(3) 0.036(4) 0.001(3) 0.000(3) 0.000(3)
O7 0.044(4) 0.025(3) 0.076(6) -0.001(4) -0.032(4) 0.001(3)
O8 0.082(6) 0.031(4) 0.094(7) -0.010(4) -0.057(5) -0.002(4)
O9 0.022(3) 0.026(3) 0.031(4) -0.005(3) -0.003(3) -0.001(3)
O10 0.027(3) 0.021(3) 0.028(4) 0.006(3) 0.000(3) 0.001(2)
O11 0.041(4) 0.049(4) 0.035(4) -0.017(3) -0.011(3) 0.027(3)
O12 0.048(4) 0.015(3) 0.036(4) -0.005(3) 0.006(3) 0.010(3)
Er1 0.0208(2) 0.0165(2) 0.0290(2) -0.00372(15) -0.00409(16) 0.00000(14)

loop_
_atom_type_symbol
_atom_type_description
_atom_type_scat_dispersion_real
_atom_type_scat_dispersion_imag
_atom_type_scat_source
C C 0.0033 0.0016 'International Tables Vol C Tables 4.2.6.8 and 6.1.1.4'
H H 0.0000 0.0000 'International Tables Vol C Tables 4.2.6.8 and 6.1.1.4'
Er Er -0.2586 4.9576 'International Tables Vol C Tables 4.2.6.8 and 6.1.1.4'
O O 0.0106 0.0060 'International Tables Vol C Tables 4.2.6.8 and 6.1.1.4'

loop_
_geom_angle_atom_site_label_1
_geom_angle_atom_site_label_2
_geom_angle_atom_site_label_3
_geom_angle
_geom_angle_site_symmetry_1
_geom_angle_site_symmetry_3
O3 C1 O4 121.5(7) . .
O3 C1 C2 120.4(7) . .
O4 C1 C2 118.0(7) . .
C3 C2 C7 119.5(7) . .
C3 C2 C1 121.6(7) . .
C7 C2 C1 118.9(7) . .
C2 C3 C4 121.2(7) . .
C2 C3 H21 119.4 . .
C4 C3 H21 119.4 . .
C5 C4 C3 118.3(8) . .
C5 C4 H20 120.8 . .
C3 C4 H20 120.8 . .
C6 C5 C4 120.8(7) . .
C6 C5 O12 115.4(7) . .
C4 C5 O12 123.7(7) . .
C5 C6 C7 120.7(7) . .
C5 C6 H18 119.6 . .
C7 C6 H18 119.6 . .
C6 C7 C2 119.2(8) . .
C6 C7 H17 120.4 . .
C2 C7 H17 120.4 . .
O12 C8 C9 124.1(7) . .
O12 C8 C13 115.5(7) . .
C9 C8 C13 120.3(8) . .
C10 C9 C8 119.3(8) . .
C10 C9 H23 120.4 . .
C8 C9 H23 120.4 . .
C9 C10 C11 122.5(9) . .
C9 C10 H24 118.7 . .
C11 C10 H24 118.7 . .
C12 C11 C10 117.5(8) . .
C12 C11 H25 121.3 . .
C10 C11 H25 121.3 . .
C11 C12 C13 123.0(8) . .
C11 C12 H26 118.5 . .
C13 C12 H26 118.5 . .
C12 C13 C8 117.4(8) . .
C12 C13 C14 119.3(7) . .
C8 C13 C14 123.3(7) . .
O10 C14 O9 118.4(8) . .
O10 C14 C13 122.0(7) . .
O9 C14 C13 119.5(7) . .
O10 C14 Er1 57.6(4) . 2_775
O9 C14 Er1 61.1(4) . 2_775
C13 C14 Er1 171.9(6) . 2_775
O6 C15 O5 118.4(7) . .
O6 C15 C16 121.0(7) . .
O5 C15 C16 120.6(7) . .
O6 C15 Er1 56.7(4) . .
O5 C15 Er1 62.7(4) . .
C16 C15 Er1 169.5(6) . .
C17 C16 C21 117.1(8) . .
C17 C16 C15 119.1(8) . .
C21 C16 C15 123.7(8) . .
C18 C17 C16 121.5(9) . .
C18 C17 H3 119.2 . .
C16 C17 H3 119.2 . .
C17 C18 C19 120.5(10) . .
C17 C18 H4 119.8 . .
C19 C18 H4 119.8 . .
C18 C19 C20 119.5(9) . .
C18 C19 H5A 120.3 . .
C20 C19 H5A 120.3 . .
C21 C20 C19 119.5(9) . .
C21 C20 H6 120.3 . .
C19 C20 H6 120.3 . .
C20 C21 C16 121.9(9) . .
C20 C21 O11 122.0(8) . .
C16 C21 O11 115.8(7) . .
C23 C22 C27 121.5(9) . .
C23 C22 O11 117.1(9) . .
C27 C22 O11 121.1(10) . .
C22 C23 C24 120.7(9) . .
C22 C23 H13 119.6 . .
C24 C23 H13 119.6 . .
C25 C24 C23 118.4(9) . .
C25 C24 H12 120.8 . .
C23 C24 H12 120.8 . .
C26 C25 C24 119.7(9) . .
C26 C25 C28 120.2(9) . .
C24 C25 C28 120.1(9) . .
C25 C26 C27 121.6(10) . .
C25 C26 H10 119.2 . .
C27 C26 H10 119.2 . .
C22 C27 C26 118.0(10) . .
C22 C27 H9 121.0 . .
C26 C27 H9 121.0 . .
O8 C28 O7 123.0(9) . .
O8 C28 C25 123.3(10) . .
O7 C28 C25 113.6(8) . .
Er1 O1 H11A 109.2 . .
Er1 O1 H11B 109.2 . .
H11A O1 H11B 109.5 . .
Er1 O2 H12A 111.5 . .
Er1 O2 H12B 110.1 . .
H12A O2 H12B 107.6 . .
C1 O3 Er1 163.0(6) . .
C1 O4 Er1 117.9(5) . 2_865
C15 O5 Er1 89.8(4) . .
C15 O6 Er1 96.5(4) . .
C28 O7 H5 109.5 . .
C14 O9 Er1 91.3(5) . 2_775
C14 O10 Er1 96.0(5) . 2_775
C22 O11 C21 120.3(7) . .
C8 O12 C5 121.9(6) . .
O3 Er1 O4 111.5(2) . 2_865
O3 Er1 O6 92.9(2) . .
O4 Er1 O6 143.10(19) 2_865 .
O3 Er1 O10 79.5(2) . 2_775
O4 Er1 O10 136.9(2) 2_865 2_775
O6 Er1 O10 72.65(19) . 2_775
O3 Er1 O2 151.3(2) . .
O4 Er1 O2 78.3(2) 2_865 .
O6 Er1 O2 93.6(2) . .
O10 Er1 O2 75.84(19) 2_775 .
O3 Er1 O1 71.8(2) . .
O4 Er1 O1 78.7(2) 2_865 .
O6 Er1 O1 83.6(2) . .
O10 Er1 O1 141.54(19) 2_775 .
O2 Er1 O1 136.76(18) . .
O3 Er1 O9 76.6(2) . 2_775
O4 Er1 O9 86.93(19) 2_865 2_775
O6 Er1 O9 126.66(18) . 2_775
O10 Er1 O9 54.06(17) 2_775 2_775
O2 Er1 O9 77.07(19) . 2_775
O1 Er1 O9 137.18(18) . 2_775
O3 Er1 O5 130.4(2) . .
O4 Er1 O5 89.28(18) 2_865 .
O6 Er1 O5 54.03(17) . .
O10 Er1 O5 115.74(18) 2_775 .
O2 Er1 O5 74.66(19) . .
O1 Er1 O5 68.95(19) . .
O9 Er1 O5 151.66(19) 2_775 .
O3 Er1 C15 110.8(2) . .
O4 Er1 C15 116.3(2) 2_865 .
O6 Er1 C15 26.84(18) . .
O10 Er1 C15 95.8(2) 2_775 .
O2 Er1 C15 86.3(2) . .
O1 Er1 C15 72.0(2) . .
O9 Er1 C15 148.2(2) 2_775 .
O5 Er1 C15 27.48(18) . .
O3 Er1 C14 75.2(2) . 2_775
O4 Er1 C14 113.4(2) 2_865 2_775
O6 Er1 C14 99.0(2) . 2_775
O10 Er1 C14 26.48(19) 2_775 2_775
O2 Er1 C14 76.2(2) . 2_775
O1 Er1 C14 147.0(2) . 2_775
O9 Er1 C14 27.65(18) 2_775 2_775
O5 Er1 C14 138.1(2) . 2_775
C15 Er1 C14 122.0(2) . 2_775

loop_
_geom_bond_atom_site_label_1
_geom_bond_atom_site_label_2
_geom_bond_distance
_geom_bond_site_symmetry_2
C1 O3 1.247(9) .
C1 O4 1.251(9) .
C1 C2 1.488(10) .
C2 C3 1.372(10) .
C2 C7 1.398(10) .
C3 C4 1.394(10) .
C3 H21 0.9300 .
C4 C5 1.384(10) .
C4 H20 0.9300 .
C5 C6 1.371(11) .
C5 O12 1.389(8) .
C6 C7 1.379(10) .
C6 H18 0.9300 .
C7 H17 0.9300 .
C8 O12 1.385(9) .
C8 C9 1.390(11) .
C8 C13 1.409(10) .
C9 C10 1.360(11) .
C9 H23 0.9300 .
C10 C11 1.381(11) .
C10 H24 0.9300 .
C11 C12 1.374(12) .
C11 H25 0.9300 .
C12 C13 1.385(11) .
C12 H26 0.9300 .
C13 C14 1.489(11) .
C14 O10 1.249(9) .
C14 O9 1.294(9) .
C14 Er1 2.787(9) 2_775
C15 O6 1.264(9) .
C15 O5 1.283(8) .
C15 C16 1.478(11) .
C15 Er1 2.781(8) .
C16 C17 1.394(12) .
C16 C21 1.395(10) .
C17 C18 1.368(12) .
C17 H3 0.9300 .
C18 C19 1.378(12) .
C18 H4 0.9300 .
C19 C20 1.392(14) .
C19 H5A 0.9300 .
C20 C21 1.372(12) .
C20 H6 0.9300 .
C21 O11 1.397(10) .
C22 C23 1.361(13) .
C22 C27 1.372(13) .
C22 O11 1.395(9) .
C23 C24 1.396(11) .
C23 H13 0.9300 .
C24 C25 1.396(12) .
C24 H12 0.9300 .
C25 C26 1.368(13) .
C25 C28 1.485(11) .
C26 C27 1.394(12) .
C26 H10 0.9300 .
C27 H9 0.9300 .
C28 O8 1.220(11) .
C28 O7 1.327(11) .
O1 Er1 2.380(6) .
O1 H11A 0.8510 .
O1 H11B 0.8510 .
O2 Er1 2.378(6) .
O2 H12A 0.8802 .
O2 H12B 0.8792 .
O3 Er1 2.263(6) .
O4 Er1 2.288(5) 2_865
O5 Er1 2.472(5) .
O6 Er1 2.339(5) .
O7 H5 0.8200 .
O9 Er1 2.439(6) 2_775
O10 Er1 2.365(5) 2_775
Er1 O4 2.288(5) 2_865
Er1 O10 2.365(5) 2_775
Er1 O9 2.439(6) 2_775
Er1 C14 2.787(9) 2_775

loop_
_geom_torsion_atom_site_label_1
_geom_torsion_atom_site_label_2
_geom_torsion_atom_site_label_3
_geom_torsion_atom_site_label_4
_geom_torsion
_geom_torsion_site_symmetry_4
O3 C1 C2 C3 7.0(13) .
O4 C1 C2 C3 -170.0(8) .
O3 C1 C2 C7 -175.0(8) .
O4 C1 C2 C7 8.0(12) .
C7 C2 C3 C4 -4.8(13) .
C1 C2 C3 C4 173.3(8) .
C2 C3 C4 C5 0.2(14) .
C3 C4 C5 C6 3.6(14) .
C3 C4 C5 O12 179.0(8) .
C4 C5 C6 C7 -2.7(14) .
O12 C5 C6 C7 -178.5(8) .
C5 C6 C7 C2 -1.9(14) .
C3 C2 C7 C6 5.6(13) .
C1 C2 C7 C6 -172.5(8) .
O12 C8 C9 C10 178.6(9) .
C13 C8 C9 C10 2.7(14) .
C8 C9 C10 C11 -1.2(15) .
C9 C10 C11 C12 -0.3(15) .
C10 C11 C12 C13 0.4(15) .
C11 C12 C13 C8 1.1(14) .
C11 C12 C13 C14 -176.6(9) .
O12 C8 C13 C12 -178.8(8) .
C9 C8 C13 C12 -2.6(12) .
O12 C8 C13 C14 -1.2(12) .
C9 C8 C13 C14 175.0(8) .
C12 C13 C14 O10 169.3(9) .
C8 C13 C14 O10 -8.3(13) .
C12 C13 C14 O9 -14.9(12) .
C8 C13 C14 O9 167.5(8) .
C12 C13 C14 Er1 -106(4) 2_775
C8 C13 C14 Er1 76(4) 2_775
O6 C15 C16 C17 -146.4(9) .
O5 C15 C16 C17 33.1(13) .
Er1 C15 C16 C17 -72(3) .
O6 C15 C16 C21 29.3(13) .
O5 C15 C16 C21 -151.3(8) .
Er1 C15 C16 C21 103(3) .
C21 C16 C17 C18 -1.2(14) .
C15 C16 C17 C18 174.7(9) .
C16 C17 C18 C19 -0.7(16) .
C17 C18 C19 C20 2.9(17) .
C18 C19 C20 C21 -3.1(17) .
C19 C20 C21 C16 1.2(16) .
C19 C20 C21 O11 174.6(9) .
C17 C16 C21 C20 0.9(14) .
C15 C16 C21 C20 -174.8(9) .
C17 C16 C21 O11 -172.9(8) .
C15 C16 C21 O11 11.4(13) .
C27 C22 C23 C24 -0.8(15) .
O11 C22 C23 C24 -174.8(7) .
C22 C23 C24 C25 0.7(13) .
C23 C24 C25 C26 0.3(13) .
C23 C24 C25 C28 177.7(8) .
C24 C25 C26 C27 -1.1(15) .
C28 C25 C26 C27 -178.5(9) .
C23 C22 C27 C26 0.0(16) .
O11 C22 C27 C26 173.7(8) .
C25 C26 C27 C22 0.9(16) .
C26 C25 C28 O8 7.4(15) .
C24 C25 C28 O8 -170.0(9) .
C26 C25 C28 O7 -170.6(9) .
C24 C25 C28 O7 12.0(12) .
O4 C1 O3 Er1 -120.8(17) .
C2 C1 O3 Er1 62(2) .
O3 C1 O4 Er1 2.6(11) 2_865
C2 C1 O4 Er1 179.5(6) 2_865
O6 C15 O5 Er1 10.9(8) .
C16 C15 O5 Er1 -168.6(8) .
O5 C15 O6 Er1 -11.6(8) .
C16 C15 O6 Er1 167.9(7) .
O10 C14 O9 Er1 5.3(8) 2_775
C13 C14 O9 Er1 -170.7(7) 2_775
O9 C14 O10 Er1 -5.5(8) 2_775
C13 C14 O10 Er1 170.4(7) 2_775
C23 C22 O11 C21 -132.6(9) .
C27 C22 O11 C21 53.4(13) .
C20 C21 O11 C22 31.0(14) .
C16 C21 O11 C22 -155.2(8) .
C9 C8 O12 C5 20.0(14) .
C13 C8 O12 C5 -164.0(8) .
C6 C5 O12 C8 -140.1(9) .
C4 C5 O12 C8 44.3(13) .
C1 O3 Er1 O4 125.3(19) 2_865
C1 O3 Er1 O6 -82.9(19) .
C1 O3 Er1 O10 -11.2(19) 2_775
C1 O3 Er1 O2 20(2) .
C1 O3 Er1 O1 -165(2) .
C1 O3 Er1 O9 44.1(19) 2_775
C1 O3 Er1 O5 -126.1(19) .
C1 O3 Er1 C15 -103.5(19) .
C1 O3 Er1 C14 15.6(19) 2_775
C15 O6 Er1 O3 -133.4(5) .
C15 O6 Er1 O4 -0.6(7) 2_865
C15 O6 Er1 O10 148.6(6) 2_775
C15 O6 Er1 O2 74.6(5) .
C15 O6 Er1 O1 -62.1(5) .
C15 O6 Er1 O9 151.1(5) 2_775
C15 O6 Er1 O5 6.5(5) .
C15 O6 Er1 C14 151.1(5) 2_775
C15 O5 Er1 O3 51.3(6) .
C15 O5 Er1 O4 169.4(5) 2_865
C15 O5 Er1 O6 -6.4(5) .
C15 O5 Er1 O10 -47.0(5) 2_775
C15 O5 Er1 O2 -112.6(5) .
C15 O5 Er1 O1 91.2(5) .
C15 O5 Er1 O9 -108.4(5) 2_775
C15 O5 Er1 C14 -65.2(6) 2_775
O6 C15 Er1 O3 50.9(6) .
O5 C15 Er1 O3 -140.5(5) .
C16 C15 Er1 O3 -30(3) .
O6 C15 Er1 O4 179.6(5) 2_865
O5 C15 Er1 O4 -11.8(6) 2_865
C16 C15 Er1 O4 99(3) 2_865
O5 C15 Er1 O6 168.6(8) .
C16 C15 Er1 O6 -81(3) .
O6 C15 Er1 O10 -30.0(5) 2_775
O5 C15 Er1 O10 138.5(5) 2_775
C16 C15 Er1 O10 -111(3) 2_775
O6 C15 Er1 O2 -105.4(5) .
O5 C15 Er1 O2 63.2(5) .
C16 C15 Er1 O2 174(3) .
O6 C15 Er1 O1 112.6(5) .
O5 C15 Er1 O1 -78.9(5) .
C16 C15 Er1 O1 32(3) .
O6 C15 Er1 O9 -47.3(7) 2_775
O5 C15 Er1 O9 121.2(5) 2_775
C16 C15 Er1 O9 -128(3) 2_775
O6 C15 Er1 O5 -168.6(8) .
C16 C15 Er1 O5 111(3) .
O6 C15 Er1 C14 -34.2(6) 2_775
O5 C15 Er1 C14 134.3(5) 2_775
C16 C15 Er1 C14 -115(3) 2_775
